data_7200442
loop_
_publ_author_name
'Harada, Jun'
'Harakawa, Mayuko'
'Ogawa, Keiichiro'

_publ_section_title
;
 Crystalline-state conformational change of \b-nitrostyrenes and its
 freezing at low temperature
;
_journal_issue 4
_journal_name_full CrystEngComm
_journal_page_first 638
_journal_paper_doi 10.1039/b815869j
_journal_volume 11
_journal_year 2009
_chemical_formula_sum 'C9 H9 N O3'
_chemical_formula_weight 179.17
_chemical_melting_point 362.15
_chemical_name_common 4-Methoxy-beta-nitrostyrene
_chemical_name_systematic
;
4-Methoxy-\b-nitrostyrene
;
_space_group_IT_number 2
_symmetry_cell_setting triclinic
_symmetry_space_group_name_Hall '-P 1'
_symmetry_space_group_name_H-M 'P -1'
_atom_sites_solution_hydrogens difmap
_atom_sites_solution_primary direct
_audit_creation_method SHELXL-97
_cell_angle_alpha 103.481(1)
_cell_angle_beta 90.271(1)
_cell_angle_gamma 97.265(1)
_cell_formula_units_Z 2
_cell_length_a 5.7014(3)
_cell_length_b 8.4321(5)
_cell_length_c 9.1812(5)
_cell_measurement_reflns_used 4466
_cell_measurement_temperature 90
_cell_measurement_theta_max 30.0
_cell_measurement_theta_min 2.3
_cell_volume 425.51(4)
_computing_cell_refinement 'SAINT (Bruker, 1998)'
_computing_data_collection 'SMART (Bruker, 1998)'
_computing_data_reduction SAINT
_computing_molecular_graphics 'SHELXTL (Sheldrick, 2008)'
_computing_publication_material SHELXTL
_computing_structure_refinement 'SHELXL-97 (Sheldrick, 2008)'
_computing_structure_solution 'SHELXS-97 (Sheldrick, 2008)'
_diffrn_ambient_temperature 90
_diffrn_detector_area_resol_mean 8.192
_diffrn_measured_fraction_theta_full 0.993
_diffrn_measured_fraction_theta_max 0.993
_diffrn_measurement_device_type 'Bruker SMART 1000 CCD diffractometer'
_diffrn_measurement_method \w_scan
_diffrn_radiation_monochromator graphite
_diffrn_radiation_source 'fine-focus sealed tube'
_diffrn_radiation_type MoK\a
_diffrn_radiation_wavelength 0.71073
_diffrn_reflns_av_R_equivalents 0.0111
_diffrn_reflns_av_sigmaI/netI 0.0124
_diffrn_reflns_limit_h_max 8
_diffrn_reflns_limit_h_min -8
_diffrn_reflns_limit_k_max 11
_diffrn_reflns_limit_k_min -11
_diffrn_reflns_limit_l_max 12
_diffrn_reflns_limit_l_min -12
_diffrn_reflns_number 6600
_diffrn_reflns_theta_full 30.02
_diffrn_reflns_theta_max 30.02
_diffrn_reflns_theta_min 2.28
_diffrn_standards_decay_% 0
_exptl_absorpt_coefficient_mu 0.106
_exptl_absorpt_correction_T_max 0.9688
_exptl_absorpt_correction_T_min 0.9647
_exptl_absorpt_correction_type multi-scan
_exptl_absorpt_process_details 'SADABS (Sheldrick, 2002)'
_exptl_crystal_colour yellow
_exptl_crystal_density_diffrn 1.398
_exptl_crystal_density_method 'not measured'
_exptl_crystal_description block
_exptl_crystal_F_000 188
_exptl_crystal_size_max 0.34
_exptl_crystal_size_mid 0.30
_exptl_crystal_size_min 0.30
_refine_diff_density_max 0.421
_refine_diff_density_min -0.300
_refine_diff_density_rms 0.063
_refine_ls_extinction_method none
_refine_ls_goodness_of_fit_ref 1.046
_refine_ls_hydrogen_treatment refall
_refine_ls_matrix_type full
_refine_ls_number_parameters 154
_refine_ls_number_reflns 2462
_refine_ls_number_restraints 0
_refine_ls_restrained_S_all 1.046
_refine_ls_R_factor_all 0.0399
_refine_ls_R_factor_gt 0.0366
_refine_ls_shift/su_max 0.001
_refine_ls_shift/su_mean 0.000
_refine_ls_structure_factor_coef Fsqd
_refine_ls_weighting_details 'calc w=1/[\s^2^(Fo^2^)+(0.0731P)^2^+0.0678P] where P=(Fo^2^+2Fc^2^)/3'
_refine_ls_weighting_scheme calc
_refine_ls_wR_factor_gt 0.1093
_refine_ls_wR_factor_ref 0.1142
_reflns_number_gt 2220
_reflns_number_total 2462
_reflns_threshold_expression >2sigma(I)
_cod_data_source_file b815869j.txt
_cod_data_source_block ome90k
_cod_depositor_comments
;
The following automatic conversions were performed:

'_chemical_melting_point' value '89_C' was changed to '362.15' - it
was converted from degrees Celsius(C) to Kelvins(K).

Automatic conversion script
Id: cif_fix_values 1646 2011-03-28 12:23:43Z adriana 
;
_cod_original_sg_symbol_H-M P_-1
_cod_database_code 7200442

loop_
_symmetry_equiv_pos_as_xyz
'x, y, z'
'-x, -y, -z'

loop_
_atom_site_label
_atom_site_type_symbol
_atom_site_fract_x
_atom_site_fract_y
_atom_site_fract_z
_atom_site_U_iso_or_equiv
_atom_site_adp_type
_atom_site_occupancy
_atom_site_symmetry_multiplicity
_atom_site_calc_flag
_atom_site_refinement_flags
_atom_site_disorder_assembly
_atom_site_disorder_group
N1 N 0.32582(12) 0.40766(8) 0.62177(7) 0.01896(16) Uani 1 1 d . . .
O1 O 0.50036(11) 0.37618(8) 0.68318(7) 0.02732(17) Uani 1 1 d . . .
O2 O 0.27092(12) 0.34703(8) 0.48748(7) 0.02836(17) Uani 1 1 d . . .
O3 O -0.33201(11) 1.00654(7) 1.22304(7) 0.02236(16) Uani 1 1 d . . .
C1 C 0.07022(13) 0.69019(9) 0.94630(8) 0.01638(17) Uani 1 1 d . . .
C2 C 0.14090(13) 0.75247(9) 1.09677(8) 0.01856(17) Uani 1 1 d . . .
C3 C 0.01180(14) 0.85828(10) 1.19409(8) 0.01920(17) Uani 1 1 d . . .
C4 C -0.19263(13) 0.90319(9) 1.13982(9) 0.01773(17) Uani 1 1 d . . .
C5 C -0.26647(14) 0.84137(10) 0.98907(9) 0.01923(17) Uani 1 1 d . . .
C6 C -0.13759(13) 0.73625(9) 0.89403(8) 0.01848(17) Uani 1 1 d . . .
C7 C 0.21366(14) 0.58120(9) 0.85060(8) 0.01761(17) Uani 1 1 d . . .
C8 C 0.17307(14) 0.51705(10) 0.70395(9) 0.01961(17) Uani 1 1 d . . .
C9 C -0.26523(17) 1.07255(11) 1.37768(10) 0.02580(19) Uani 1 1 d . . .
H2 H 0.283(2) 0.7208(15) 1.1346(13) 0.028(3) Uiso 1 1 d . . .
H3 H 0.068(2) 0.8968(15) 1.2953(14) 0.031(3) Uiso 1 1 d . . .
H5 H -0.413(2) 0.8746(16) 0.9532(15) 0.036(3) Uiso 1 1 d . . .
H6 H -0.195(2) 0.6970(14) 0.7903(13) 0.025(3) Uiso 1 1 d . . .
H7 H 0.343(2) 0.5538(17) 0.8987(14) 0.036(3) Uiso 1 1 d . . .
H8 H 0.046(2) 0.5304(15) 0.6394(14) 0.031(3) Uiso 1 1 d . . .
H91 H -0.271(2) 0.9879(15) 1.4301(13) 0.027(3) Uiso 1 1 d . . .
H92 H -0.111(2) 1.1343(15) 1.3873(13) 0.031(3) Uiso 1 1 d . . .
H93 H -0.381(3) 1.1434(18) 1.4161(16) 0.049(4) Uiso 1 1 d . . .

loop_
_atom_site_aniso_label
_atom_site_aniso_U_11
_atom_site_aniso_U_22
_atom_site_aniso_U_33
_atom_site_aniso_U_23
_atom_site_aniso_U_13
_atom_site_aniso_U_12
N1 0.0209(3) 0.0189(3) 0.0173(3) 0.0030(2) 0.0008(2) 0.0056(2)
O1 0.0268(3) 0.0342(3) 0.0228(3) 0.0038(2) -0.0015(2) 0.0164(3)
O2 0.0324(3) 0.0331(3) 0.0171(3) -0.0033(2) -0.0023(2) 0.0125(3)
O3 0.0225(3) 0.0226(3) 0.0209(3) -0.0001(2) 0.0034(2) 0.0086(2)
C1 0.0163(3) 0.0162(3) 0.0168(3) 0.0038(3) 0.0012(2) 0.0032(2)
C2 0.0180(3) 0.0206(3) 0.0178(3) 0.0049(3) -0.0001(3) 0.0048(3)
C3 0.0208(4) 0.0208(3) 0.0154(3) 0.0026(3) 0.0001(3) 0.0039(3)
C4 0.0174(3) 0.0159(3) 0.0200(3) 0.0034(3) 0.0039(3) 0.0040(2)
C5 0.0169(3) 0.0205(3) 0.0204(4) 0.0038(3) 0.0001(3) 0.0050(3)
C6 0.0183(3) 0.0200(3) 0.0167(3) 0.0027(3) -0.0005(2) 0.0037(3)
C7 0.0177(3) 0.0174(3) 0.0180(3) 0.0038(3) 0.0013(2) 0.0041(3)
C8 0.0200(4) 0.0199(3) 0.0192(4) 0.0025(3) 0.0010(3) 0.0079(3)
C9 0.0294(4) 0.0244(4) 0.0215(4) -0.0006(3) 0.0051(3) 0.0068(3)

loop_
_atom_type_symbol
_atom_type_description
_atom_type_scat_dispersion_real
_atom_type_scat_dispersion_imag
_atom_type_scat_source
C C 0.0033 0.0016 'International Tables Vol C Tables 4.2.6.8 and 6.1.1.4'
H H 0.0000 0.0000 'International Tables Vol C Tables 4.2.6.8 and 6.1.1.4'
N N 0.0061 0.0033 'International Tables Vol C Tables 4.2.6.8 and 6.1.1.4'
O O 0.0106 0.0060 'International Tables Vol C Tables 4.2.6.8 and 6.1.1.4'

loop_
_geom_angle_atom_site_label_1
_geom_angle_atom_site_label_2
_geom_angle_atom_site_label_3
_geom_angle
_geom_angle_site_symmetry_1
_geom_angle_site_symmetry_3
_geom_angle_publ_flag
O1 N1 O2 122.49(7) . . ?
O1 N1 C8 120.93(7) . . ?
O2 N1 C8 116.58(7) . . ?
C4 O3 C9 117.54(7) . . ?
C2 C1 C6 118.40(7) . . ?
C2 C1 C7 118.75(7) . . ?
C6 C1 C7 122.85(7) . . ?
C3 C2 C1 121.53(7) . . ?
C3 C2 H2 119.2(7) . . ?
C1 C2 H2 119.3(7) . . ?
C2 C3 C4 119.15(7) . . ?
C2 C3 H3 118.0(7) . . ?
C4 C3 H3 122.8(7) . . ?
O3 C4 C3 124.70(7) . . ?
O3 C4 C5 115.26(7) . . ?
C3 C4 C5 120.05(7) . . ?
C6 C5 C4 120.23(7) . . ?
C6 C5 H5 121.2(8) . . ?
C4 C5 H5 118.6(8) . . ?
C5 C6 C1 120.63(7) . . ?
C5 C6 H6 117.4(7) . . ?
C1 C6 H6 122.0(7) . . ?
C8 C7 C1 125.47(7) . . ?
C8 C7 H7 119.0(8) . . ?
C1 C7 H7 115.5(8) . . ?
C7 C8 N1 120.22(7) . . ?
C7 C8 H8 129.1(8) . . ?
N1 C8 H8 110.7(8) . . ?
O3 C9 H91 110.9(7) . . ?
O3 C9 H92 110.3(7) . . ?
H91 C9 H92 110.9(10) . . ?
O3 C9 H93 105.3(9) . . ?
H91 C9 H93 109.1(11) . . ?
H92 C9 H93 110.2(11) . . ?

loop_
_geom_bond_atom_site_label_1
_geom_bond_atom_site_label_2
_geom_bond_distance
_geom_bond_site_symmetry_2
_geom_bond_publ_flag
N1 O1 1.2287(9) . ?
N1 O2 1.2416(9) . ?
N1 C8 1.4365(10) . ?
O3 C4 1.3583(9) . ?
O3 C9 1.4294(10) . ?
C1 C2 1.3963(10) . ?
C1 C6 1.4081(10) . ?
C1 C7 1.4511(10) . ?
C2 C3 1.3917(10) . ?
C2 H2 0.972(12) . ?
C3 C4 1.3943(11) . ?
C3 H3 0.949(12) . ?
C4 C5 1.4026(11) . ?
C5 C6 1.3774(10) . ?
C5 H5 0.990(13) . ?
C6 H6 0.973(12) . ?
C7 C8 1.3360(10) . ?
C7 H7 0.938(13) . ?
C8 H8 0.965(13) . ?
C9 H91 0.946(12) . ?
C9 H92 0.958(13) . ?
C9 H93 0.957(16) . ?

loop_
_geom_torsion_atom_site_label_1
_geom_torsion_atom_site_label_2
_geom_torsion_atom_site_label_3
_geom_torsion_atom_site_label_4
_geom_torsion
_geom_torsion_site_symmetry_1
_geom_torsion_site_symmetry_2
_geom_torsion_site_symmetry_3
_geom_torsion_site_symmetry_4
_geom_torsion_publ_flag
C6 C1 C2 C3 -0.31(11) . . . . ?
C7 C1 C2 C3 179.62(7) . . . . ?
C1 C2 C3 C4 -0.09(12) . . . . ?
C9 O3 C4 C3 -0.65(12) . . . . ?
C9 O3 C4 C5 179.75(7) . . . . ?
C2 C3 C4 O3 -179.32(7) . . . . ?
C2 C3 C4 C5 0.27(12) . . . . ?
O3 C4 C5 C6 179.59(7) . . . . ?
C3 C4 C5 C6 -0.03(12) . . . . ?
C4 C5 C6 C1 -0.39(12) . . . . ?
C2 C1 C6 C5 0.55(11) . . . . ?
C7 C1 C6 C5 -179.38(7) . . . . ?
C2 C1 C7 C8 -177.51(7) . . . . ?
C6 C1 C7 C8 2.42(13) . . . . ?
C1 C7 C8 N1 -178.72(7) . . . . ?
O1 N1 C8 C7 -2.73(12) . . . . ?
O2 N1 C8 C7 176.83(7) . . . . ?

loop_
_cod_related_entry_id
_cod_related_entry_database
_cod_related_entry_code
1 ChemSpider 608130
